data_4002166
loop_
_publ_author_name
'Hu, Yufei'
'Wang, Jian'
'Kawamura, Airi'
'Kovnir, Kirill'
'Kauzlarich, Susan M.'

_publ_section_title
;
 Yb14MgSb11and Ca14MgSb11---New Mg-Containing Zintl Compounds and Their
 Structures, Bonding, and Thermoelectric Properties
;
_journal_issue 1
_journal_name_full 'Chemistry of Materials'
_journal_page_first 343
_journal_paper_doi 10.1021/cm504059t
_journal_volume 27
_journal_year 2015
_chemical_formula_sum 'Ca14 Mg Sb11'
_chemical_formula_weight 1924.76
_chemical_name_systematic
; 
 ? 
;
_space_group_IT_number 142
_symmetry_cell_setting tetragonal
_symmetry_space_group_name_Hall '-I 4bd 2c'
_symmetry_space_group_name_H-M 'I 41/a c d :2'
_atom_sites_solution_primary direct
_atom_sites_solution_secondary difmap
_audit_creation_method SHELXL-97
_cell_angle_alpha 90.00
_cell_angle_beta 90.00
_cell_angle_gamma 90.00
_cell_formula_units_Z 8
_cell_length_a 16.693(2)
_cell_length_b 16.693(2)
_cell_length_c 22.577(5)
_cell_measurement_reflns_used 31169
_cell_measurement_temperature 90(2)
_cell_measurement_theta_max 25.39
_cell_measurement_theta_min 2.44
_cell_volume 6291.2(18)
_computing_cell_refinement 'APEX2 Software Suite (Bruker,2005)'
_computing_data_collection 'APEX2 Software Suite (Bruker,2005)'
_computing_data_reduction 'APEX2 Software Suite (Bruker,2005)'
_computing_molecular_graphics 'SHELXL-97 (Sheldrick, 2008)'
_computing_publication_material 'SHELXL-97 (Sheldrick, 2008)'
_computing_structure_refinement 'SHELXL-97 (Sheldrick, 2008)'
_computing_structure_solution 'SHELXS-97 (Sheldrick, 2008)'
_diffrn_ambient_temperature 90(2)
_diffrn_measured_fraction_theta_full 0.999
_diffrn_measured_fraction_theta_max 0.999
_diffrn_measurement_device_type 'Bruker APEX2 CCD area-detector diffractometer'
_diffrn_measurement_method '\w scans'
_diffrn_radiation_monochromator graphite
_diffrn_radiation_source 'fine-focus sealed tube'
_diffrn_radiation_type MoK\a
_diffrn_radiation_wavelength 0.71073
_diffrn_reflns_av_R_equivalents 0.1795
_diffrn_reflns_av_sigmaI/netI 0.0496
_diffrn_reflns_limit_h_max 19
_diffrn_reflns_limit_h_min -19
_diffrn_reflns_limit_k_max 19
_diffrn_reflns_limit_k_min -19
_diffrn_reflns_limit_l_max 26
_diffrn_reflns_limit_l_min -26
_diffrn_reflns_number 31169
_diffrn_reflns_theta_full 25.03
_diffrn_reflns_theta_max 25.03
_diffrn_reflns_theta_min 2.44
_exptl_absorpt_coefficient_mu 11.577
_exptl_absorpt_correction_T_max 0.8015
_exptl_absorpt_correction_T_min 0.6545
_exptl_absorpt_correction_type multi-scan
_exptl_absorpt_process_details 'APEX2 Software Suite (Bruker,2005)'
_exptl_crystal_colour Black
_exptl_crystal_density_diffrn 4.064
_exptl_crystal_density_method 'not measured'
_exptl_crystal_description Block
_exptl_crystal_F_000 6824
_exptl_crystal_size_max 0.04
_exptl_crystal_size_mid 0.03
_exptl_crystal_size_min 0.02
_refine_diff_density_max 2.512
_refine_diff_density_min -1.644
_refine_diff_density_rms 0.331
_refine_ls_extinction_method none
_refine_ls_goodness_of_fit_ref 1.006
_refine_ls_matrix_type full
_refine_ls_number_parameters 62
_refine_ls_number_reflns 1395
_refine_ls_number_restraints 0
_refine_ls_restrained_S_all 1.006
_refine_ls_R_factor_all 0.0792
_refine_ls_R_factor_gt 0.0394
_refine_ls_shift/su_max 0.000
_refine_ls_shift/su_mean 0.000
_refine_ls_structure_factor_coef Fsqd
_refine_ls_weighting_details 'calc w=1/[\s^2^(Fo^2^)+(0.0276P)^2^+300.4497P] where P=(Fo^2^+2Fc^2^)/3'
_refine_ls_weighting_scheme calc
_refine_ls_wR_factor_gt 0.0752
_refine_ls_wR_factor_ref 0.0907
_reflns_number_gt 923
_reflns_number_total 1395
_reflns_threshold_expression >2sigma(I)
_cod_data_source_file cm504059t_si_001.cif
_cod_data_source_block sad
_cod_depositor_comments
;
The following automatic conversions were performed:

'_symmetry_cell_setting' value 'Tetragonal' changed to 'tetragonal'
according to
/usr/data/users/saulius/automatic-downloads/current/ACS/lib/dictionaries/cif_core.dic
dictionary named 'cif_core.dic' version 2.4.2 from 2011-04-26.

Automatic conversion script
Id: cif_fix_values 3008 2015-01-20 13:52:24Z robertas 
;
_cod_original_sg_symbol_H-M I4(1)/acd
_cod_database_code 4002166

loop_
_symmetry_equiv_pos_as_xyz
'x, y, z'
'-x+1/2, -y, z+1/2'
'-y+1/4, x+3/4, z+1/4'
'y+1/4, -x+1/4, z+3/4'
'-x+1/2, y, -z'
'x, -y, -z+1/2'
'y+1/4, x+3/4, -z+3/4'
'-y+1/4, -x+1/4, -z+1/4'
'x+1/2, y+1/2, z+1/2'
'-x+1, -y+1/2, z+1'
'-y+3/4, x+5/4, z+3/4'
'y+3/4, -x+3/4, z+5/4'
'-x+1, y+1/2, -z+1/2'
'x+1/2, -y+1/2, -z+1'
'y+3/4, x+5/4, -z+5/4'
'-y+3/4, -x+3/4, -z+3/4'
'-x, -y, -z'
'x-1/2, y, -z-1/2'
'y-1/4, -x-3/4, -z-1/4'
'-y-1/4, x-1/4, -z-3/4'
'x-1/2, -y, z'
'-x, y, z-1/2'
'-y-1/4, -x-3/4, z-3/4'
'y-1/4, x-1/4, z-1/4'
'-x+1/2, -y+1/2, -z+1/2'
'x, y+1/2, -z'
'y+1/4, -x-1/4, -z+1/4'
'-y+1/4, x+1/4, -z-1/4'
'x, -y+1/2, z+1/2'
'-x+1/2, y+1/2, z'
'-y+1/4, -x-1/4, z-1/4'
'y+1/4, x+1/4, z+1/4'

loop_
_atom_site_label
_atom_site_type_symbol
_atom_site_fract_x
_atom_site_fract_y
_atom_site_fract_z
_atom_site_U_iso_or_equiv
_atom_site_adp_type
_atom_site_occupancy
_atom_site_symmetry_multiplicity
_atom_site_calc_flag
_atom_site_refinement_flags
Ca1 Ca 0.95794(16) 0.92748(16) 0.82814(12) 0.0149(6) Uani 1 1 d .
Ca2 Ca 0.97703(16) 0.12640(17) 0.00784(12) 0.0171(7) Uani 1 1 d .
Ca3 Ca 0.3553(2) 0.0000 0.2500 0.0113(8) Uani 1 2 d S
Ca4 Ca 0.17815(17) 0.40302(17) 0.84387(13) 0.0195(7) Uani 1 1 d .
Mg1 Mg 0.0000 0.2500 0.8750 0.0109(19) Uani 1 4 d S
Sb1 Sb 0.13641(5) 0.38641(5) 0.1250 0.0108(3) Uani 1 2 d S
Sb2 Sb 0.00372(5) 0.10997(5) 0.80589(4) 0.0114(2) Uani 1 1 d .
Sb3 Sb 0.87046(6) 0.97509(6) 0.95161(4) 0.0184(4) Uani 0.977(4) 1 d P
Sb4 Sb 0.0000 0.2500 0.1250 0.0151(4) Uani 1 4 d S

loop_
_atom_site_aniso_label
_atom_site_aniso_U_11
_atom_site_aniso_U_22
_atom_site_aniso_U_33
_atom_site_aniso_U_23
_atom_site_aniso_U_13
_atom_site_aniso_U_12
Ca1 0.0162(15) 0.0120(14) 0.0166(15) -0.0012(12) 0.0028(12) 0.0013(11)
Ca2 0.0132(14) 0.0208(16) 0.0174(14) 0.0031(13) 0.0001(12) 0.0083(11)
Ca3 0.014(2) 0.0092(18) 0.0107(19) 0.0017(15) 0.000 0.000
Ca4 0.0130(15) 0.0247(17) 0.0209(16) -0.0055(13) -0.0026(12) 0.0023(12)
Mg1 0.012(3) 0.012(3) 0.008(4) 0.000 0.000 0.000
Sb1 0.0097(4) 0.0097(4) 0.0132(6) -0.0003(4) 0.0003(4) -0.0012(5)
Sb2 0.0109(5) 0.0095(5) 0.0137(4) -0.0021(4) 0.0019(4) -0.0007(4)
Sb3 0.0232(6) 0.0128(6) 0.0192(6) 0.0022(4) 0.0060(4) 0.0065(4)
Sb4 0.0166(6) 0.0166(6) 0.0123(9) 0.000 0.000 0.0087(8)

loop_
_atom_type_symbol
_atom_type_description
_atom_type_scat_dispersion_real
_atom_type_scat_dispersion_imag
_atom_type_scat_source
Mg Mg 0.0486 0.0363 'International Tables Vol C Tables 4.2.6.8 and 6.1.1.4'
Ca Ca 0.2262 0.3064 'International Tables Vol C Tables 4.2.6.8 and 6.1.1.4'
Sb Sb -0.5866 1.5461 'International Tables Vol C Tables 4.2.6.8 and 6.1.1.4'

loop_
_geom_angle_atom_site_label_1
_geom_angle_atom_site_label_2
_geom_angle_atom_site_label_3
_geom_angle
_geom_angle_site_symmetry_1
_geom_angle_site_symmetry_3
Sb2 Ca1 Sb2 88.87(7) 1_665 6_666
Sb2 Ca1 Sb4 151.62(10) 1_665 17_666
Sb2 Ca1 Sb4 94.54(7) 6_666 17_666
Sb2 Ca1 Sb3 115.58(9) 1_665 16_666
Sb2 Ca1 Sb3 88.89(7) 6_666 16_666
Sb4 Ca1 Sb3 92.67(7) 17_666 16_666
Sb2 Ca1 Sb1 91.91(8) 1_665 26_656
Sb2 Ca1 Sb1 92.76(7) 6_666 26_656
Sb4 Ca1 Sb1 59.82(5) 17_666 26_656
Sb3 Ca1 Sb1 152.49(10) 16_666 26_656
Sb2 Ca1 Sb3 90.53(7) 1_665 .
Sb2 Ca1 Sb3 166.56(10) 6_666 .
Sb4 Ca1 Sb3 92.36(7) 17_666 .
Sb3 Ca1 Sb3 79.26(7) 16_666 .
Sb1 Ca1 Sb3 100.68(8) 26_656 .
Sb2 Ca1 Ca4 54.67(6) 1_665 10_564
Sb2 Ca1 Ca4 113.24(9) 6_666 10_564
Sb4 Ca1 Ca4 144.79(10) 17_666 10_564
Sb3 Ca1 Ca4 67.85(7) 16_666 10_564
Sb1 Ca1 Ca4 134.95(10) 26_656 10_564
Sb3 Ca1 Ca4 56.36(6) . 10_564
Sb2 Ca1 Ca3 54.66(5) 1_665 2_665
Sb2 Ca1 Ca3 54.65(5) 6_666 2_665
Sb4 Ca1 Ca3 105.53(8) 17_666 2_665
Sb3 Ca1 Ca3 139.68(9) 16_666 2_665
Sb1 Ca1 Ca3 57.39(6) 26_656 2_665
Sb3 Ca1 Ca3 133.89(9) . 2_665
Ca4 Ca1 Ca3 108.10(9) 10_564 2_665
Sb2 Ca1 Ca1 142.52(8) 1_665 16_666
Sb2 Ca1 Ca1 123.40(11) 6_666 16_666
Sb4 Ca1 Ca1 53.51(5) 17_666 16_666
Sb3 Ca1 Ca1 53.90(6) 16_666 16_666
Sb1 Ca1 Ca1 103.74(7) 26_656 16_666
Sb3 Ca1 Ca1 53.49(6) . 16_666
Ca4 Ca1 Ca1 92.09(6) 10_564 16_666
Ca3 Ca1 Ca1 158.82(5) 2_665 16_666
Sb2 Ca1 Ca2 146.26(9) 1_665 24_656
Sb2 Ca1 Ca2 62.22(6) 6_666 24_656
Sb4 Ca1 Ca2 55.09(6) 17_666 24_656
Sb3 Ca1 Ca2 51.66(6) 16_666 24_656
Sb1 Ca1 Ca2 105.64(8) 26_656 24_656
Sb3 Ca1 Ca2 113.45(9) . 24_656
Ca4 Ca1 Ca2 118.84(9) 10_564 24_656
Ca3 Ca1 Ca2 111.61(8) 2_665 24_656
Ca1 Ca1 Ca2 61.22(8) 16_666 24_656
Sb2 Ca1 Ca2 107.41(9) 1_665 17_766
Sb2 Ca1 Ca2 141.09(9) 6_666 17_766
Sb4 Ca1 Ca2 54.90(6) 17_666 17_766
Sb3 Ca1 Ca2 113.41(8) 16_666 17_766
Sb1 Ca1 Ca2 52.70(6) 26_656 17_766
Sb3 Ca1 Ca2 51.40(6) . 17_766
Ca4 Ca1 Ca2 104.82(9) 10_564 17_766
Ca3 Ca1 Ca2 106.43(8) 2_665 17_766
Ca1 Ca1 Ca2 60.78(8) 16_666 17_766
Ca2 Ca1 Ca2 106.14(9) 24_656 17_766
Sb2 Ca1 Ca2 112.29(8) 1_665 31_676
Sb2 Ca1 Ca2 49.21(5) 6_666 31_676
Sb4 Ca1 Ca2 53.28(6) 17_666 31_676
Sb3 Ca1 Ca2 113.68(8) 16_666 31_676
Sb1 Ca1 Ca2 51.12(6) 26_656 31_676
Sb3 Ca1 Ca2 142.16(9) . 31_676
Ca4 Ca1 Ca2 161.07(10) 10_564 31_676
Ca3 Ca1 Ca2 57.64(6) 2_665 31_676
Ca1 Ca1 Ca2 103.91(6) 16_666 31_676
Ca2 Ca1 Ca2 62.84(8) 24_656 31_676
Ca2 Ca1 Ca2 91.96(8) 17_766 31_676
Sb2 Ca2 Sb3 164.65(10) 19_666 17_766
Sb2 Ca2 Sb1 92.98(7) 19_666 10_554
Sb3 Ca2 Sb1 101.29(7) 17_766 10_554
Sb2 Ca2 Sb3 88.65(7) 19_666 1_544
Sb3 Ca2 Sb3 97.61(8) 17_766 1_544
Sb1 Ca2 Sb3 87.10(7) 10_554 1_544
Sb2 Ca2 Sb4 92.30(7) 19_666 1_655
Sb3 Ca2 Sb4 90.52(7) 17_766 1_655
Sb1 Ca2 Sb4 58.02(5) 10_554 1_655
Sb3 Ca2 Sb4 145.12(9) 1_544 1_655
Sb2 Ca2 Mg1 48.06(4) 19_666 1_654
Sb3 Ca2 Mg1 116.78(8) 17_766 1_654
Sb1 Ca2 Mg1 139.69(8) 10_554 1_654
Sb3 Ca2 Mg1 99.82(7) 1_544 1_654
Sb4 Ca2 Mg1 106.59(8) 1_655 1_654
Sb2 Ca2 Sb2 85.09(7) 19_666 28_656
Sb3 Ca2 Sb2 80.31(6) 17_766 28_656
Sb1 Ca2 Sb2 140.53(9) 10_554 28_656
Sb3 Ca2 Sb2 132.14(8) 1_544 28_656
Sb4 Ca2 Sb2 82.62(6) 1_655 28_656
Mg1 Ca2 Sb2 44.63(4) 1_654 28_656
Sb2 Ca2 Ca3 54.53(6) 19_666 20_656
Sb3 Ca2 Ca3 139.24(10) 17_766 20_656
Sb1 Ca2 Ca3 56.90(5) 10_554 20_656
Sb3 Ca2 Ca3 51.87(7) 1_544 20_656
Sb4 Ca2 Ca3 101.88(7) 1_655 20_656
Mg1 Ca2 Ca3 96.79(7) 1_654 20_656
Sb2 Ca2 Ca3 139.31(8) 28_656 20_656
Sb2 Ca2 Ca4 110.66(9) 19_666 19_666
Sb3 Ca2 Ca4 55.61(6) 17_766 19_666
Sb1 Ca2 Ca4 156.12(9) 10_554 19_666
Sb3 Ca2 Ca4 90.05(8) 1_544 19_666
Sb4 Ca2 Ca4 121.78(9) 1_655 19_666
Mg1 Ca2 Ca4 64.11(6) 1_654 19_666
Sb2 Ca2 Ca4 49.30(6) 28_656 19_666
Ca3 Ca2 Ca4 135.36(9) 20_656 19_666
Sb2 Ca2 Ca1 119.43(9) 19_666 32_544
Sb3 Ca2 Ca1 52.51(6) 17_766 32_544
Sb1 Ca2 Ca1 100.89(8) 10_554 32_544
Sb3 Ca2 Ca1 149.93(9) 1_544 32_544
Sb4 Ca2 Ca1 51.52(5) 1_655 32_544
Mg1 Ca2 Ca1 92.65(7) 1_654 32_544
Sb2 Ca2 Ca1 48.84(5) 28_656 32_544
Ca3 Ca2 Ca1 153.40(9) 20_656 32_544
Ca4 Ca2 Ca1 70.94(8) 19_666 32_544
Sb2 Ca2 Ca1 137.92(9) 19_666 17_766
Sb3 Ca2 Ca1 52.63(6) 17_766 17_766
Sb1 Ca2 Ca1 52.12(6) 10_554 17_766
Sb3 Ca2 Ca1 109.24(8) 1_544 17_766
Sb4 Ca2 Ca1 51.35(6) 1_655 17_766
Mg1 Ca2 Ca1 149.88(9) 1_654 17_766
Sb2 Ca2 Ca1 106.81(8) 28_656 17_766
Ca3 Ca2 Ca1 107.15(8) 20_656 17_766
Ca4 Ca2 Ca1 107.19(8) 19_666 17_766
Ca1 Ca2 Ca1 58.00(8) 32_544 17_766
Sb2 Ca2 Ca1 50.01(6) 19_666 23_775
Sb3 Ca2 Ca1 138.46(9) 17_766 23_775
Sb1 Ca2 Ca1 50.57(5) 10_554 23_775
Sb3 Ca2 Ca1 108.79(8) 1_544 23_775
Sb4 Ca2 Ca1 49.92(5) 1_655 23_775
Mg1 Ca2 Ca1 90.17(7) 1_654 23_775
Sb2 Ca2 Ca1 102.90(8) 28_656 23_775
Ca3 Ca2 Ca1 56.97(7) 20_656 23_775
Ca4 Ca2 Ca1 150.79(10) 19_666 23_775
Ca1 Ca2 Ca1 98.34(9) 32_544 23_775
Ca1 Ca2 Ca1 87.92(8) 17_766 23_775
Sb3 Ca3 Sb3 92.96(10) 27_466 32_444
Sb3 Ca3 Sb2 174.78(6) 27_466 5_556
Sb3 Ca3 Sb2 90.26(2) 32_444 5_556
Sb3 Ca3 Sb2 90.26(2) 27_466 2_554
Sb3 Ca3 Sb2 174.78(6) 32_444 2_554
Sb2 Ca3 Sb2 86.84(9) 5_556 2_554
Sb3 Ca3 Sb1 95.52(5) 27_466 25
Sb3 Ca3 Sb1 87.72(4) 32_444 25
Sb2 Ca3 Sb1 88.72(5) 5_556 25
Sb2 Ca3 Sb1 87.88(5) 2_554 25
Sb3 Ca3 Sb1 87.72(4) 27_466 20_656
Sb3 Ca3 Sb1 95.52(5) 32_444 20_656
Sb2 Ca3 Sb1 87.88(5) 5_556 20_656
Sb2 Ca3 Sb1 88.72(5) 2_554 20_656
Sb1 Ca3 Sb1 175.32(12) 25 20_656
Sb3 Ca3 Ca4 120.46(9) 27_466 23_665
Sb3 Ca3 Ca4 56.07(5) 32_444 23_665
Sb2 Ca3 Ca4 58.42(5) 5_556 23_665
Sb2 Ca3 Ca4 125.29(9) 2_554 23_665
Sb1 Ca3 Ca4 127.35(5) 25 23_665
Sb1 Ca3 Ca4 52.86(5) 20_656 23_665
Sb3 Ca3 Ca4 56.07(5) 27_466 20_657
Sb3 Ca3 Ca4 120.46(9) 32_444 20_657
Sb2 Ca3 Ca4 125.29(9) 5_556 20_657
Sb2 Ca3 Ca4 58.42(5) 2_554 20_657
Sb1 Ca3 Ca4 52.86(5) 25 20_657
Sb1 Ca3 Ca4 127.35(5) 20_656 20_657
Ca4 Ca3 Ca4 175.74(14) 23_665 20_657
Sb3 Ca3 Ca1 127.61(5) 27_466 2_664
Sb3 Ca3 Ca1 121.69(5) 32_444 2_664
Sb2 Ca3 Ca1 53.23(6) 5_556 2_664
Sb2 Ca3 Ca1 53.19(7) 2_554 2_664
Sb1 Ca3 Ca1 53.20(5) 25 2_664
Sb1 Ca3 Ca1 122.11(10) 20_656 2_664
Ca4 Ca3 Ca1 111.65(9) 23_665 2_664
Ca4 Ca3 Ca1 72.08(7) 20_657 2_664
Sb3 Ca3 Ca1 121.69(5) 27_466 5_646
Sb3 Ca3 Ca1 127.61(5) 32_444 5_646
Sb2 Ca3 Ca1 53.19(7) 5_556 5_646
Sb2 Ca3 Ca1 53.23(6) 2_554 5_646
Sb1 Ca3 Ca1 122.11(10) 25 5_646
Sb1 Ca3 Ca1 53.20(5) 20_656 5_646
Ca4 Ca3 Ca1 72.08(7) 23_665 5_646
Ca4 Ca3 Ca1 111.65(9) 20_657 5_646
Ca1 Ca3 Ca1 68.91(11) 2_664 5_646
Sb3 Ca3 Ca2 132.96(9) 27_466 32_545
Sb3 Ca3 Ca2 56.37(5) 32_444 32_545
Sb2 Ca3 Ca2 52.23(5) 5_556 32_545
Sb2 Ca3 Ca2 118.56(9) 2_554 32_545
Sb1 Ca3 Ca2 53.38(4) 25 32_545
Sb1 Ca3 Ca2 126.09(5) 20_656 32_545
Ca4 Ca3 Ca2 74.17(6) 23_665 32_545
Ca4 Ca3 Ca2 106.24(6) 20_657 32_545
Ca1 Ca3 Ca2 65.39(7) 2_664 32_545
Ca1 Ca3 Ca2 105.29(9) 5_646 32_545
Sb3 Ca3 Ca2 56.37(5) 27_466 27_565
Sb3 Ca3 Ca2 132.96(9) 32_444 27_565
Sb2 Ca3 Ca2 118.56(9) 5_556 27_565
Sb2 Ca3 Ca2 52.23(5) 2_554 27_565
Sb1 Ca3 Ca2 126.09(5) 25 27_565
Sb1 Ca3 Ca2 53.38(4) 20_656 27_565
Ca4 Ca3 Ca2 106.24(6) 23_665 27_565
Ca4 Ca3 Ca2 74.17(6) 20_657 27_565
Ca1 Ca3 Ca2 105.29(9) 2_664 27_565
Ca1 Ca3 Ca2 65.39(7) 5_646 27_565
Ca2 Ca3 Ca2 169.37(13) 32_545 27_565
Sb2 Ca4 Sb1 170.59(11) 10_454 11_545
Sb2 Ca4 Sb3 90.35(7) 10_454 10_564
Sb1 Ca4 Sb3 97.53(8) 11_545 10_564
Sb2 Ca4 Sb3 87.50(7) 10_454 4_464
Sb1 Ca4 Sb3 88.51(7) 11_545 4_464
Sb3 Ca4 Sb3 148.04(10) 10_564 4_464
Sb2 Ca4 Sb2 87.18(8) 10_454 28_557
Sb1 Ca4 Sb2 88.36(7) 11_545 28_557
Sb3 Ca4 Sb2 85.14(7) 10_564 28_557
Sb3 Ca4 Sb2 126.53(9) 4_464 28_557
Sb2 Ca4 Ca1 55.15(6) 10_454 10_564
Sb1 Ca4 Ca1 133.98(10) 11_545 10_564
Sb3 Ca4 Ca1 55.63(6) 10_564 10_564
Sb3 Ca4 Ca1 98.28(8) 4_464 10_564
Sb2 Ca4 Ca1 120.87(9) 28_557 10_564
Sb2 Ca4 Ca3 124.26(9) 10_454 27_566
Sb1 Ca4 Ca3 58.36(5) 11_545 27_566
Sb3 Ca4 Ca3 53.12(6) 10_564 27_566
Sb3 Ca4 Ca3 146.36(9) 4_464 27_566
Sb2 Ca4 Ca3 53.69(7) 28_557 27_566
Ca1 Ca4 Ca3 108.76(9) 10_564 27_566
Sb2 Ca4 Ca2 63.74(7) 10_454 28_546
Sb1 Ca4 Ca2 107.21(9) 11_545 28_546
Sb3 Ca4 Ca2 149.48(10) 10_564 28_546
Sb3 Ca4 Ca2 52.30(6) 4_464 28_546
Sb2 Ca4 Ca2 78.13(7) 28_557 28_546
Ca1 Ca4 Ca2 112.82(9) 10_564 28_546
Ca3 Ca4 Ca2 127.87(11) 27_566 28_546
Sb2 Ca4 Sb3 100.81(8) 10_454 7_446
Sb1 Ca4 Sb3 86.75(7) 11_545 7_446
Sb3 Ca4 Sb3 70.30(6) 10_564 7_446
Sb3 Ca4 Sb3 78.81(7) 4_464 7_446
Sb2 Ca4 Sb3 154.05(9) 28_557 7_446
Ca1 Ca4 Sb3 50.92(6) 10_564 7_446
Ca3 Ca4 Sb3 102.81(9) 27_566 7_446
Ca2 Ca4 Sb3 127.58(9) 28_546 7_446
Sb2 Ca4 Ca3 126.62(9) 10_454 26_556
Sb1 Ca4 Ca3 55.35(6) 11_545 26_556
Sb3 Ca4 Ca3 109.08(8) 10_564 26_556
Sb3 Ca4 Ca3 50.18(5) 4_464 26_556
Sb2 Ca4 Ca3 141.74(9) 28_557 26_556
Ca1 Ca4 Ca3 95.47(8) 10_564 26_556
Ca3 Ca4 Ca3 106.24(7) 27_566 26_556
Ca2 Ca4 Ca3 99.73(7) 28_546 26_556
Sb3 Ca4 Ca3 47.48(4) 7_446 26_556
Sb2 Ca4 Mg1 44.52(4) 10_454 .
Sb1 Ca4 Mg1 129.09(9) 11_545 .
Sb3 Ca4 Mg1 94.73(7) 10_564 .
Sb3 Ca4 Mg1 105.69(7) 4_464 .
Sb2 Ca4 Mg1 43.80(4) 28_557 .
Ca1 Ca4 Mg1 92.85(8) 10_564 .
Ca3 Ca4 Mg1 92.84(7) 27_566 .
Ca2 Ca4 Mg1 55.77(6) 28_546 .
Sb3 Ca4 Mg1 143.43(8) 7_446 .
Ca3 Ca4 Mg1 155.39(8) 26_556 .
Sb2 Ca4 Ca4 140.91(5) 10_454 16_556
Sb1 Ca4 Ca4 48.46(5) 11_545 16_556
Sb3 Ca4 Ca4 60.24(6) 10_564 16_556
Sb3 Ca4 Ca4 104.03(10) 4_464 16_556
Sb2 Ca4 Ca4 112.91(10) 28_557 16_556
Ca1 Ca4 Ca4 86.01(6) 10_564 16_556
Ca3 Ca4 Ca4 59.70(8) 27_566 16_556
Ca2 Ca4 Ca4 150.18(9) 28_546 16_556
Sb3 Ca4 Ca4 47.53(5) 7_446 16_556
Ca3 Ca4 Ca4 53.90(7) 26_556 16_556
Mg1 Ca4 Ca4 150.10(12) . 16_556
Sb2 Mg1 Sb2 107.941(17) . 28_557
Sb2 Mg1 Sb2 107.942(17) . 19_567
Sb2 Mg1 Sb2 112.57(4) 28_557 19_567
Sb2 Mg1 Sb2 112.58(4) . 10_454
Sb2 Mg1 Sb2 107.942(18) 28_557 10_454
Sb2 Mg1 Sb2 107.942(18) 19_567 10_454
Sb2 Mg1 Ca2 157.09(5) . 10
Sb2 Mg1 Ca2 56.34(4) 28_557 10
Sb2 Mg1 Ca2 69.19(5) 19_567 10
Sb2 Mg1 Ca2 89.33(5) 10_454 10
Sb2 Mg1 Ca2 69.19(5) . 19_576
Sb2 Mg1 Ca2 157.09(5) 28_557 19_576
Sb2 Mg1 Ca2 89.33(5) 19_567 19_576
Sb2 Mg1 Ca2 56.34(4) 10_454 19_576
Ca2 Mg1 Ca2 132.17(6) 10 19_576
Sb2 Mg1 Ca2 56.34(4) . 28_546
Sb2 Mg1 Ca2 89.33(5) 28_557 28_546
Sb2 Mg1 Ca2 157.09(5) 19_567 28_546
Sb2 Mg1 Ca2 69.19(5) 10_454 28_546
Ca2 Mg1 Ca2 132.17(6) 10 28_546
Ca2 Mg1 Ca2 69.96(9) 19_576 28_546
Sb2 Mg1 Ca2 89.33(5) . 1_456
Sb2 Mg1 Ca2 69.19(5) 28_557 1_456
Sb2 Mg1 Ca2 56.34(4) 19_567 1_456
Sb2 Mg1 Ca2 157.09(5) 10_454 1_456
Ca2 Mg1 Ca2 69.96(9) 10 1_456
Ca2 Mg1 Ca2 132.17(6) 19_576 1_456
Ca2 Mg1 Ca2 132.17(6) 28_546 1_456
Sb2 Mg1 Ca4 52.06(5) . 10_454
Sb2 Mg1 Ca4 137.14(4) 28_557 10_454
Sb2 Mg1 Ca4 57.52(5) 19_567 10_454
Sb2 Mg1 Ca4 114.76(4) 10_454 10_454
Ca2 Mg1 Ca4 125.75(6) 10 10_454
Ca2 Mg1 Ca4 60.11(6) 19_576 10_454
Ca2 Mg1 Ca4 102.07(6) 28_546 10_454
Ca2 Mg1 Ca4 72.84(6) 1_456 10_454
Sb2 Mg1 Ca4 137.14(4) . 28_557
Sb2 Mg1 Ca4 114.76(4) 28_557 28_557
Sb2 Mg1 Ca4 52.06(4) 19_567 28_557
Sb2 Mg1 Ca4 57.52(5) 10_454 28_557
Ca2 Mg1 Ca4 60.11(6) 10 28_557
Ca2 Mg1 Ca4 72.84(6) 19_576 28_557
Ca2 Mg1 Ca4 125.75(6) 28_546 28_557
Ca2 Mg1 Ca4 102.07(6) 1_456 28_557
Ca4 Mg1 Ca4 91.785(14) 10_454 28_557
Sb2 Mg1 Ca4 57.52(5) . 19_567
Sb2 Mg1 Ca4 52.06(4) 28_557 19_567
Sb2 Mg1 Ca4 114.76(4) 19_567 19_567
Sb2 Mg1 Ca4 137.14(4) 10_454 19_567
Ca2 Mg1 Ca4 102.07(6) 10 19_567
Ca2 Mg1 Ca4 125.75(6) 19_576 19_567
Ca2 Mg1 Ca4 72.84(6) 28_546 19_567
Ca2 Mg1 Ca4 60.11(6) 1_456 19_567
Ca4 Mg1 Ca4 91.785(14) 10_454 19_567
Ca4 Mg1 Ca4 159.67(8) 28_557 19_567
Sb2 Mg1 Ca4 114.76(4) . .
Sb2 Mg1 Ca4 57.51(5) 28_557 .
Sb2 Mg1 Ca4 137.14(4) 19_567 .
Sb2 Mg1 Ca4 52.06(5) 10_454 .
Ca2 Mg1 Ca4 72.84(6) 10 .
Ca2 Mg1 Ca4 102.07(6) 19_576 .
Ca2 Mg1 Ca4 60.11(6) 28_546 .
Ca2 Mg1 Ca4 125.75(6) 1_456 .
Ca4 Mg1 Ca4 159.67(8) 10_454 .
Ca4 Mg1 Ca4 91.785(15) 28_557 .
Ca4 Mg1 Ca4 91.785(15) 19_567 .
Ca4 Sb1 Ca4 83.08(11) 5_556 12_453
Ca4 Sb1 Sb4 138.46(5) 5_556 .
Ca4 Sb1 Sb4 138.46(5) 12_453 .
Ca4 Sb1 Ca1 86.93(7) 5_556 32_444
Ca4 Sb1 Ca1 143.52(7) 12_453 32_444
Sb4 Sb1 Ca1 59.91(5) . 32_444
Ca4 Sb1 Ca1 143.52(7) 5_556 26_446
Ca4 Sb1 Ca1 86.93(7) 12_453 26_446
Sb4 Sb1 Ca1 59.91(5) . 26_446
Ca1 Sb1 Ca1 119.82(11) 32_444 26_446
Ca4 Sb1 Ca2 138.50(7) 5_556 10_554
Ca4 Sb1 Ca2 86.29(7) 12_453 10_554
Sb4 Sb1 Ca2 62.80(6) . 10_554
Ca1 Sb1 Ca2 78.31(7) 32_444 10_554
Ca1 Sb1 Ca2 75.19(7) 26_446 10_554
Ca4 Sb1 Ca2 86.29(7) 5_556 8_565
Ca4 Sb1 Ca2 138.50(7) 12_453 8_565
Sb4 Sb1 Ca2 62.80(6) . 8_565
Ca1 Sb1 Ca2 75.19(7) 32_444 8_565
Ca1 Sb1 Ca2 78.31(7) 26_446 8_565
Ca2 Sb1 Ca2 125.60(11) 10_554 8_565
Ca4 Sb1 Ca3 74.27(8) 5_556 25
Ca4 Sb1 Ca3 68.78(6) 12_453 25
Sb4 Sb1 Ca3 115.02(5) . 25
Ca1 Sb1 Ca3 140.87(5) 32_444 25
Ca1 Sb1 Ca3 69.41(8) 26_446 25
Ca2 Sb1 Ca3 137.15(7) 10_554 25
Ca2 Sb1 Ca3 69.73(5) 8_565 25
Ca4 Sb1 Ca3 68.78(6) 5_556 27_565
Ca4 Sb1 Ca3 74.27(8) 12_453 27_565
Sb4 Sb1 Ca3 115.02(5) . 27_565
Ca1 Sb1 Ca3 69.41(8) 32_444 27_565
Ca1 Sb1 Ca3 140.87(5) 26_446 27_565
Ca2 Sb1 Ca3 69.73(5) 10_554 27_565
Ca2 Sb1 Ca3 137.15(7) 8_565 27_565
Ca3 Sb1 Ca3 129.96(10) 25 27_565
Mg1 Sb2 Ca2 75.60(6) . 28_546
Mg1 Sb2 Ca4 83.42(6) . 10_454
Ca2 Sb2 Ca4 141.03(8) 28_546 10_454
Mg1 Sb2 Ca1 134.71(6) . 1_445
Ca2 Sb2 Ca1 145.10(8) 28_546 1_445
Ca4 Sb2 Ca1 70.17(8) 10_454 1_445
Mg1 Sb2 Ca1 133.29(6) . 6_466
Ca2 Sb2 Ca1 80.78(7) 28_546 6_466
Ca4 Sb2 Ca1 90.79(8) 10_454 6_466
Ca1 Sb2 Ca1 84.51(8) 1_445 6_466
Mg1 Sb2 Ca3 134.68(5) . 2
Ca2 Sb2 Ca3 73.24(6) 28_546 2
Ca4 Sb2 Ca3 139.82(7) 10_454 2
Ca1 Sb2 Ca3 72.15(6) 1_445 2
Ca1 Sb2 Ca3 72.12(6) 6_466 2
Mg1 Sb2 Ca4 78.69(5) . 19_567
Ca2 Sb2 Ca4 87.41(7) 28_546 19_567
Ca4 Sb2 Ca4 120.44(4) 10_454 19_567
Ca1 Sb2 Ca4 83.83(7) 1_445 19_567
Ca1 Sb2 Ca4 140.01(7) 6_466 19_567
Ca3 Sb2 Ca4 67.89(6) 2 19_567
Mg1 Sb2 Ca2 66.18(4) . 19_576
Ca2 Sb2 Ca2 74.55(8) 28_546 19_576
Ca4 Sb2 Ca2 66.96(7) 10_454 19_576
Ca1 Sb2 Ca2 128.39(7) 1_445 19_576
Ca1 Sb2 Ca2 68.94(7) 6_466 19_576
Ca3 Sb2 Ca2 132.45(5) 2 19_576
Ca4 Sb2 Ca2 143.37(7) 19_567 19_576
Ca3 Sb3 Ca2 140.75(6) 20_667 17_766
Ca3 Sb3 Ca1 124.45(7) 20_667 16_666
Ca2 Sb3 Ca1 75.82(8) 17_766 16_666
Ca3 Sb3 Ca1 138.81(6) 20_667 .
Ca2 Sb3 Ca1 75.97(7) 17_766 .
Ca1 Sb3 Ca1 72.61(9) 16_666 .
Ca3 Sb3 Ca4 70.81(6) 20_667 10_564
Ca2 Sb3 Ca4 137.79(8) 17_766 10_564
Ca1 Sb3 Ca4 111.84(8) 16_666 10_564
Ca1 Sb3 Ca4 68.00(7) . 10_564
Ca3 Sb3 Ca4 75.71(6) 20_667 3_655
Ca2 Sb3 Ca4 72.08(7) 17_766 3_655
Ca1 Sb3 Ca4 87.07(7) 16_666 3_655
Ca1 Sb3 Ca4 145.48(8) . 3_655
Ca4 Sb3 Ca4 146.52(8) 10_564 3_655
Ca3 Sb3 Ca2 71.76(6) 20_667 1_566
Ca2 Sb3 Ca2 82.39(8) 17_766 1_566
Ca1 Sb3 Ca2 157.91(7) 16_666 1_566
Ca1 Sb3 Ca2 105.78(7) . 1_566
Ca4 Sb3 Ca2 86.81(7) 10_564 1_566
Ca4 Sb3 Ca2 82.77(7) 3_655 1_566
Ca3 Sb3 Ca4 68.41(6) 20_667 7_556
Ca2 Sb3 Ca4 136.04(7) 17_766 7_556
Ca1 Sb3 Ca4 61.23(7) 16_666 7_556
Ca1 Sb3 Ca4 98.35(7) . 7_556
Ca4 Sb3 Ca4 72.23(9) 10_564 7_556
Ca4 Sb3 Ca4 95.64(7) 3_655 7_556
Ca2 Sb3 Ca4 139.19(7) 1_566 7_556
Sb1 Sb4 Sb1 180.00(2) 10_454 .
Sb1 Sb4 Ca1 60.27(5) 10_454 23_675
Sb1 Sb4 Ca1 119.73(5) . 23_675
Sb1 Sb4 Ca1 119.73(5) 10_454 26_446
Sb1 Sb4 Ca1 60.27(5) . 26_446
Ca1 Sb4 Ca1 72.98(10) 23_675 26_446
Sb1 Sb4 Ca1 60.27(5) 10_454 17_666
Sb1 Sb4 Ca1 119.73(5) . 17_666
Ca1 Sb4 Ca1 120.54(10) 23_675 17_666
Ca1 Sb4 Ca1 141.68(9) 26_446 17_666
Sb1 Sb4 Ca1 119.73(5) 10_454 32_444
Sb1 Sb4 Ca1 60.27(5) . 32_444
Ca1 Sb4 Ca1 141.68(9) 23_675 32_444
Ca1 Sb4 Ca1 120.54(10) 26_446 32_444
Ca1 Sb4 Ca1 72.98(10) 17_666 32_444
Sb1 Sb4 Ca2 59.18(5) 10_454 1_455
Sb1 Sb4 Ca2 120.82(5) . 1_455
Ca1 Sb4 Ca2 76.80(6) 23_675 1_455
Ca1 Sb4 Ca2 142.57(6) 26_446 1_455
Ca1 Sb4 Ca2 73.75(7) 17_666 1_455
Ca1 Sb4 Ca2 73.39(7) 32_444 1_455
Sb1 Sb4 Ca2 120.82(5) 10_454 8_565
Sb1 Sb4 Ca2 59.18(5) . 8_565
Ca1 Sb4 Ca2 142.57(6) 23_675 8_565
Ca1 Sb4 Ca2 76.80(6) 26_446 8_565
Ca1 Sb4 Ca2 73.39(7) 17_666 8_565
Ca1 Sb4 Ca2 73.75(7) 32_444 8_565
Ca2 Sb4 Ca2 138.80(8) 1_455 8_565
Sb1 Sb4 Ca2 120.82(5) 10_454 10_554
Sb1 Sb4 Ca2 59.18(5) . 10_554
Ca1 Sb4 Ca2 73.39(7) 23_675 10_554
Ca1 Sb4 Ca2 73.75(7) 26_446 10_554
Ca1 Sb4 Ca2 142.57(6) 17_666 10_554
Ca1 Sb4 Ca2 76.80(6) 32_444 10_554
Ca2 Sb4 Ca2 76.85(9) 1_455 10_554
Ca2 Sb4 Ca2 118.36(10) 8_565 10_554
Sb1 Sb4 Ca2 59.18(5) 10_454 15_434
Sb1 Sb4 Ca2 120.82(5) . 15_434
Ca1 Sb4 Ca2 73.75(7) 23_675 15_434
Ca1 Sb4 Ca2 73.39(7) 26_446 15_434
Ca1 Sb4 Ca2 76.80(6) 17_666 15_434
Ca1 Sb4 Ca2 142.57(6) 32_444 15_434
Ca2 Sb4 Ca2 118.36(10) 1_455 15_434
Ca2 Sb4 Ca2 76.85(9) 8_565 15_434
Ca2 Sb4 Ca2 138.80(8) 10_554 15_434

loop_
_geom_bond_atom_site_label_1
_geom_bond_atom_site_label_2
_geom_bond_distance
_geom_bond_site_symmetry_2
Ca1 Sb2 3.181(3) 1_665
Ca1 Sb2 3.183(3) 6_666
Ca1 Sb4 3.223(3) 17_666
Ca1 Sb3 3.229(3) 16_666
Ca1 Sb1 3.235(3) 26_656
Ca1 Sb3 3.246(3) .
Ca1 Ca4 3.646(4) 10_564
Ca1 Ca3 3.782(4) 2_665
Ca1 Ca1 3.834(5) 16_666
Ca1 Ca2 3.946(4) 24_656
Ca1 Ca2 3.962(4) 17_766
Ca1 Ca2 4.101(4) 31_676
Ca2 Sb2 3.145(3) 19_666
Ca2 Sb3 3.192(3) 17_766
Ca2 Sb1 3.260(3) 10_554
Ca2 Sb3 3.340(3) 1_544
Ca2 Sb4 3.376(3) 1_655
Ca2 Mg1 3.660(3) 1_654
Ca2 Sb2 3.740(3) 28_656
Ca2 Ca3 3.810(3) 20_656
Ca2 Ca4 3.838(4) 19_666
Ca2 Ca1 3.946(4) 32_544
Ca2 Ca1 3.962(4) 17_766
Ca2 Ca1 4.101(4) 23_775
Ca3 Sb3 3.156(3) 27_466
Ca3 Sb3 3.156(3) 32_444
Ca3 Sb2 3.241(3) 5_556
Ca3 Sb2 3.241(3) 2_554
Ca3 Sb1 3.4029(7) 25
Ca3 Sb1 3.4029(7) 20_656
Ca3 Ca4 3.726(3) 23_665
Ca3 Ca4 3.726(3) 20_657
Ca3 Ca1 3.782(4) 2_664
Ca3 Ca1 3.782(4) 5_646
Ca3 Ca2 3.810(3) 32_545
Ca3 Ca2 3.810(3) 27_565
Ca4 Sb2 3.162(3) 10_454
Ca4 Sb1 3.187(3) 11_545
Ca4 Sb3 3.274(3) 10_564
Ca4 Sb3 3.329(3) 4_464
Ca4 Sb2 3.426(3) 28_557
Ca4 Ca1 3.646(4) 10_564
Ca4 Ca3 3.726(3) 27_566
Ca4 Ca2 3.838(4) 28_546
Ca4 Sb3 3.853(3) 7_446
Ca4 Ca3 3.982(4) 26_556
Ca4 Mg1 3.983(3) .
Ca4 Ca4 4.226(6) 16_556
Mg1 Sb2 2.8111(9) .
Mg1 Sb2 2.8111(9) 28_557
Mg1 Sb2 2.8111(9) 19_567
Mg1 Sb2 2.8111(9) 10_454
Mg1 Ca2 3.660(3) 10
Mg1 Ca2 3.660(3) 19_576
Mg1 Ca2 3.660(3) 28_546
Mg1 Ca2 3.660(3) 1_456
Mg1 Ca4 3.983(3) 10_454
Mg1 Ca4 3.983(3) 28_557
Mg1 Ca4 3.983(3) 19_567
Sb1 Ca4 3.187(3) 5_556
Sb1 Ca4 3.187(3) 12_453
Sb1 Sb4 3.2202(13) .
Sb1 Ca1 3.235(3) 32_444
Sb1 Ca1 3.235(3) 26_446
Sb1 Ca2 3.260(3) 10_554
Sb1 Ca2 3.260(3) 8_565
Sb1 Ca3 3.4028(7) 25
Sb1 Ca3 3.4028(7) 27_565
Sb2 Ca2 3.145(3) 28_546
Sb2 Ca4 3.162(3) 10_454
Sb2 Ca1 3.181(3) 1_445
Sb2 Ca1 3.183(3) 6_466
Sb2 Ca3 3.241(3) 2
Sb2 Ca4 3.426(3) 19_567
Sb2 Ca2 3.740(3) 19_576
Sb3 Ca3 3.156(3) 20_667
Sb3 Ca2 3.192(3) 17_766
Sb3 Ca1 3.229(3) 16_666
Sb3 Ca4 3.274(3) 10_564
Sb3 Ca4 3.329(3) 3_655
Sb3 Ca2 3.340(3) 1_566
Sb3 Ca4 3.853(3) 7_556
Sb4 Sb1 3.2202(13) 10_454
Sb4 Ca1 3.223(3) 23_675
Sb4 Ca1 3.223(3) 26_446
Sb4 Ca1 3.223(3) 17_666
Sb4 Ca1 3.223(3) 32_444
Sb4 Ca2 3.376(3) 1_455
Sb4 Ca2 3.376(3) 8_565
Sb4 Ca2 3.376(3) 10_554
Sb4 Ca2 3.376(3) 15_434
